data_1527573
loop_
_publ_author_name
'Irodova, A.V.'
'Bouree, F.'
'Andre, G.'

_publ_section_title
;
 Phase transition between hydrogen superstructures with k=(001) and k=0
 via incommensurate phase in Zr V2 Dx (2.8 <x <3.9)
;
_journal_name_full 'Journal of Alloys Compd.'
_journal_page_first 159
_journal_page_last 168
_journal_volume 302
_journal_year 2000
_chemical_formula_sum 'D2.8 V2 Zr'
_chemical_name_systematic 'Zr V2 D2.8'
_space_group_IT_number 52
_symmetry_space_group_name_Hall '-P 2a 2bc'
_symmetry_space_group_name_H-M 'P n n a'
_cell_angle_alpha 90
_cell_angle_beta 90
_cell_angle_gamma 90
_cell_formula_units_Z 4
_cell_length_a 5.4756
_cell_length_b 5.4248
_cell_length_c 7.731
_cell_volume 229.642
_citation_journal_id_ASTM JALCEU
_cod_data_source_file Irodova_JALCEU_2000_178.cif
_cod_data_source_block D2.8V2Zr1
_cod_original_cell_volume 229.6419
_cod_original_formula_sum 'D2.8 V2 Zr1'
_cod_database_code 1527573

loop_
_symmetry_equiv_pos_as_xyz
x,y,z
-x+1/2,-y,z
x,-y+1/2,-z+1/2
-x+1/2,y+1/2,-z+1/2
-x,-y,-z
x-1/2,y,-z
-x,y-1/2,z-1/2
x-1/2,-y-1/2,z-1/2

loop_
_atom_site_label
_atom_site_type_symbol
_atom_site_fract_x
_atom_site_fract_y
_atom_site_fract_z
_atom_site_occupancy
_atom_site_U_iso_or_equiv
V2 V 0 0 0.5 1 0.0
V1 V 0.75 0.25 0.25 1 0.0
D2 D 0.061 0.185 0.312 0.5 0.0
Zr1 Zr 0.25 0 0.125 1 0.0
D1 D 0.938 0.6835 0.438 0.9 0.0
